data_7156226
loop_
_publ_author_name
'Cheng, Bin'
'Zu, Bing'
'Li, Yuntong'
'Tao, Cheng'
'Zhang, Chen'
'Wang, Renqi'
'Li, Yun'
'Zhai, Hongbin'

_publ_section_title
;
 Synthesis of CF<sub>3</sub>-containing spiro-epoxyoxindoles via the
 Corey-Chaykovsky reaction of N-alkyl isatins with
 Ph<sub>2</sub>S<sup>+</sup>CH<sub>2</sub>CF<sub>3</sub>OTf&lt;sup/&gt;.
;
_journal_issue 19
_journal_name_full 'Organic &amp; biomolecular chemistry'
_journal_page_first 3564
_journal_page_last 3567
_journal_paper_doi 10.1039/c8ob00602d
_journal_volume 16
_journal_year 2018
_chemical_formula_moiety 'C14 H14 F3 N O2'
_chemical_formula_sum 'C14 H14 F3 N O2'
_chemical_formula_weight 285.26
_space_group_crystal_system orthorhombic
_space_group_IT_number 61
_space_group_name_Hall '-P 2ac 2ab'
_space_group_name_H-M_alt 'P b c a'
_symmetry_space_group_name_Hall '-P 2ac 2ab'
_symmetry_space_group_name_H-M 'P b c a'
_atom_sites_solution_hydrogens geom
_audit_creation_date 2018-02-07
_audit_creation_method
;
Olex2 1.2
(compiled 2017.03.28 svn.r3405 for OlexSys, GUI svn.r5337)
;
_audit_update_record
;
2018-02-08 deposited with the CCDC.
2018-04-17 downloaded from the CCDC.
;
_cell_angle_alpha 90
_cell_angle_beta 90
_cell_angle_gamma 90
_cell_formula_units_Z 8
_cell_length_a 8.7429(4)
_cell_length_b 13.5554(6)
_cell_length_c 21.9361(9)
_cell_measurement_reflns_used 7520
_cell_measurement_temperature 150(2)
_cell_measurement_theta_max 66.558
_cell_measurement_theta_min 3.260
_cell_volume 2599.7(2)
_computing_cell_refinement 'SAINT V8.38A (?, 2016)'
_computing_data_reduction 'SAINT V8.38A (?, 2016)'
_computing_molecular_graphics 'Olex2 (Dolomanov et al., 2009)'
_computing_publication_material 'Olex2 (Dolomanov et al., 2009)'
_computing_structure_refinement 'ShelXL (Sheldrick, 2015)'
_computing_structure_solution 'SHELXT 2014/5 (Sheldrick, 2014)'
_diffrn_ambient_temperature 149.99
_diffrn_measured_fraction_theta_full 0.972
_diffrn_measured_fraction_theta_max 0.972
_diffrn_measurement_device_type 'Bruker APEX-II CCD'
_diffrn_measurement_method '\f and \w scans'
_diffrn_radiation_type CuK\a
_diffrn_radiation_wavelength 1.54178
_diffrn_reflns_av_R_equivalents 0.0447
_diffrn_reflns_av_unetI/netI 0.0373
_diffrn_reflns_Laue_measured_fraction_full 0.972
_diffrn_reflns_Laue_measured_fraction_max 0.972
_diffrn_reflns_limit_h_max 10
_diffrn_reflns_limit_h_min -10
_diffrn_reflns_limit_k_max 15
_diffrn_reflns_limit_k_min -13
_diffrn_reflns_limit_l_max 26
_diffrn_reflns_limit_l_min -25
_diffrn_reflns_number 10551
_diffrn_reflns_point_group_measured_fraction_full 0.972
_diffrn_reflns_point_group_measured_fraction_max 0.972
_diffrn_reflns_theta_full 66.628
_diffrn_reflns_theta_max 66.628
_diffrn_reflns_theta_min 4.030
_diffrn_standards_number 0
_exptl_absorpt_coefficient_mu 1.090
_exptl_absorpt_correction_T_max 0.7528
_exptl_absorpt_correction_T_min 0.5820
_exptl_absorpt_correction_type multi-scan
_exptl_absorpt_process_details
'SADABS-2016/2 (Bruker,2016/2) was used for absorption correction. wR2(int) was 0.1214 before and 0.0709 after correction. The Ratio of minimum to maximum transmission is 0.7731. The \l/2 correction factor is Not present.'
_exptl_crystal_colour 'clear light colourless'
_exptl_crystal_colour_lustre clear
_exptl_crystal_colour_modifier light
_exptl_crystal_colour_primary colourless
_exptl_crystal_density_diffrn 1.458
_exptl_crystal_description block
_exptl_crystal_F_000 1184
_exptl_crystal_size_max 0.21
_exptl_crystal_size_mid 0.15
_exptl_crystal_size_min 0.14
_refine_diff_density_max 0.310
_refine_diff_density_min -0.205
_refine_diff_density_rms 0.043
_refine_ls_extinction_method none
_refine_ls_goodness_of_fit_ref 1.094
_refine_ls_hydrogen_treatment constr
_refine_ls_matrix_type full
_refine_ls_number_parameters 183
_refine_ls_number_reflns 2237
_refine_ls_number_restraints 0
_refine_ls_restrained_S_all 1.094
_refine_ls_R_factor_all 0.0411
_refine_ls_R_factor_gt 0.0394
_refine_ls_shift/su_max 0.001
_refine_ls_shift/su_mean 0.000
_refine_ls_structure_factor_coef Fsqd
_refine_ls_weighting_details 'w=1/[\s^2^(Fo^2^)+(0.0424P)^2^+1.1650P] where P=(Fo^2^+2Fc^2^)/3'
_refine_ls_weighting_scheme calc
_refine_ls_wR_factor_gt 0.1011
_refine_ls_wR_factor_ref 0.1026
_reflns_Friedel_coverage 0.000
_reflns_number_gt 2113
_reflns_number_total 2237
_reflns_threshold_expression 'I > 2\s(I)'
_cod_data_source_file c8ob00602d2.cif
_cod_data_source_block 20180103_zubing_c14ho2nf3_0m_a
_cod_depositor_comments 'Adding full bibliography for 7156224--7156226.cif.'
_cod_database_code 7156226
_shelx_shelxl_version_number 2014/7
_shelx_space_group_comment
;
The symmetry employed for this shelxl refinement is uniquely defined
by the following loop, which should always be used as a source of
symmetry information in preference to the above space-group names.
They are only intended as comments.
;
_olex2_refinement_description
;
1. Fixed Uiso
 At 1.2 times of:
  All C(H) groups, All C(H,H) groups
 At 1.5 times of:
  All C(H,H,H) groups, All O(H) groups
2.a Ternary CH refined with riding coordinates:
 C10(H10)
2.b Secondary CH2 refined with riding coordinates:
 C12(H12A,H12B)
2.c Aromatic/amide H refined with riding coordinates:
 C1(H1), C2(H2), C3(H3), C13(H13), C4(H4)
2.d X=CH2 refined with riding coordinates:
 C14(H14A,H14B)
2.e Idealised Me refined as rotating group:
 C9(H9A,H9B,H9C)
2.f Idealised tetrahedral OH refined as rotating group:
 O1(H1A)
;
_olex2_submission_special_instructions 'No special instructions were received'

loop_
_space_group_symop_operation_xyz
'x, y, z'
'-x+1/2, -y, z+1/2'
'-x, y+1/2, -z+1/2'
'x+1/2, -y+1/2, -z'
'-x, -y, -z'
'x-1/2, y, -z-1/2'
'x, -y-1/2, z-1/2'
'-x-1/2, y-1/2, z'

loop_
_atom_site_label
_atom_site_type_symbol
_atom_site_fract_x
_atom_site_fract_y
_atom_site_fract_z
_atom_site_U_iso_or_equiv
_atom_site_adp_type
_atom_site_occupancy
_atom_site_site_symmetry_order
_atom_site_calc_flag
_atom_site_refinement_flags_posn
F1 F 0.39105(12) 0.10630(8) 0.61652(5) 0.0469(3) Uani 1 1 d .
C1 C 0.70559(16) 0.34110(11) 0.58389(7) 0.0264(3) Uani 1 1 d .
H1 H 0.7852 0.3298 0.6125 0.032 Uiso 1 1 calc R
N1 N 0.29538(13) 0.32896(9) 0.58475(5) 0.0220(3) Uani 1 1 d .
O1 O 0.68882(12) 0.20414(8) 0.70663(5) 0.0298(3) Uani 1 1 d .
H1A H 0.6921 0.2228 0.7431 0.045 Uiso 1 1 calc GR
F2 F 0.55108(13) 0.02637(7) 0.67165(4) 0.0407(3) Uani 1 1 d .
C2 C 0.73860(17) 0.37248(11) 0.52472(7) 0.0286(4) Uani 1 1 d .
H2 H 0.8420 0.3823 0.5129 0.034 Uiso 1 1 calc R
O2 O 0.20395(11) 0.27543(8) 0.67693(5) 0.0291(3) Uani 1 1 d .
F3 F 0.63151(13) 0.11646(7) 0.59883(4) 0.0421(3) Uani 1 1 d .
C3 C 0.62246(17) 0.38943(11) 0.48307(7) 0.0267(3) Uani 1 1 d .
H3 H 0.6476 0.4105 0.4430 0.032 Uiso 1 1 calc R
C5 C 0.43937(15) 0.34565(10) 0.55756(6) 0.0204(3) Uani 1 1 d .
C7 C 0.48127(16) 0.29785(11) 0.65950(6) 0.0225(3) Uani 1 1 d .
C6 C 0.55440(16) 0.32691(11) 0.59980(6) 0.0215(3) Uani 1 1 d .
C13 C 0.43293(19) 0.47716(12) 0.69033(7) 0.0317(4) Uani 1 1 d .
H13 H 0.3246 0.4828 0.6910 0.038 Uiso 1 1 calc R
C12 C 0.50209(17) 0.37994(12) 0.70859(7) 0.0276(4) Uani 1 1 d .
H12A H 0.4544 0.3578 0.7472 0.033 Uiso 1 1 calc R
H12B H 0.6127 0.3894 0.7163 0.033 Uiso 1 1 calc R
C8 C 0.31061(16) 0.29691(10) 0.64291(6) 0.0224(3) Uani 1 1 d .
C14 C 0.5121(2) 0.55437(14) 0.67359(8) 0.0396(4) Uani 1 1 d .
H14A H 0.6206 0.5512 0.6724 0.047 Uiso 1 1 calc R
H14B H 0.4612 0.6137 0.6626 0.047 Uiso 1 1 calc R
C9 C 0.14954(16) 0.35308(12) 0.55664(7) 0.0272(3) Uani 1 1 d .
H9A H 0.0661 0.3341 0.5841 0.041 Uiso 1 1 calc GR
H9B H 0.1395 0.3172 0.5180 0.041 Uiso 1 1 calc GR
H9C H 0.1447 0.4242 0.5489 0.041 Uiso 1 1 calc GR
C10 C 0.53543(16) 0.19912(11) 0.68735(6) 0.0242(3) Uani 1 1 d .
H10 H 0.4699 0.1839 0.7235 0.029 Uiso 1 1 calc R
C11 C 0.52778(18) 0.11229(12) 0.64344(7) 0.0284(4) Uani 1 1 d .
C4 C 0.46939(17) 0.37623(11) 0.49883(7) 0.0236(3) Uani 1 1 d .
H4 H 0.3894 0.3878 0.4704 0.028 Uiso 1 1 calc R

loop_
_atom_site_aniso_label
_atom_site_aniso_U_11
_atom_site_aniso_U_22
_atom_site_aniso_U_33
_atom_site_aniso_U_23
_atom_site_aniso_U_13
_atom_site_aniso_U_12
F1 0.0445(6) 0.0384(6) 0.0577(7) -0.0141(5) -0.0226(5) 0.0027(4)
C1 0.0208(7) 0.0304(8) 0.0280(8) -0.0002(6) -0.0021(5) 0.0003(6)
N1 0.0182(6) 0.0266(6) 0.0211(6) 0.0006(5) -0.0011(4) 0.0008(5)
O1 0.0249(5) 0.0385(7) 0.0259(5) -0.0040(5) -0.0054(4) 0.0061(4)
F2 0.0632(7) 0.0260(5) 0.0329(5) 0.0037(4) -0.0026(4) 0.0056(4)
C2 0.0219(7) 0.0307(8) 0.0331(8) 0.0026(6) 0.0057(6) -0.0005(6)
O2 0.0232(5) 0.0380(6) 0.0261(5) 0.0037(4) 0.0049(4) -0.0005(4)
F3 0.0604(7) 0.0369(6) 0.0289(5) -0.0048(4) 0.0127(5) 0.0032(5)
C3 0.0296(8) 0.0259(8) 0.0246(7) 0.0028(6) 0.0052(6) 0.0013(6)
C5 0.0195(7) 0.0183(7) 0.0233(7) -0.0019(5) 0.0010(5) 0.0005(5)
C7 0.0212(7) 0.0267(8) 0.0197(7) 0.0001(6) 0.0003(5) 0.0005(6)
C6 0.0219(7) 0.0213(7) 0.0212(7) -0.0008(5) -0.0005(5) 0.0010(5)
C13 0.0358(8) 0.0317(9) 0.0276(8) -0.0071(6) -0.0037(6) 0.0038(7)
C12 0.0297(8) 0.0311(8) 0.0218(7) -0.0028(6) -0.0028(6) 0.0008(6)
C8 0.0227(7) 0.0234(7) 0.0213(7) -0.0017(5) 0.0008(5) 0.0012(6)
C14 0.0497(10) 0.0324(10) 0.0366(9) -0.0019(7) -0.0022(8) 0.0017(8)
C9 0.0189(7) 0.0327(8) 0.0300(8) 0.0026(6) -0.0027(6) 0.0020(6)
C10 0.0230(7) 0.0286(8) 0.0209(7) 0.0007(6) 0.0001(5) 0.0027(6)
C11 0.0328(8) 0.0282(8) 0.0242(7) 0.0028(6) -0.0031(6) 0.0023(6)
C4 0.0260(7) 0.0225(8) 0.0223(7) 0.0006(6) -0.0013(6) 0.0025(6)

loop_
_atom_type_symbol
_atom_type_description
_atom_type_scat_dispersion_real
_atom_type_scat_dispersion_imag
_atom_type_scat_source
C C 0.0181 0.0091 'International Tables Vol C Tables 4.2.6.8 and 6.1.1.4'
H H 0.0000 0.0000 'International Tables Vol C Tables 4.2.6.8 and 6.1.1.4'
F F 0.0727 0.0534 'International Tables Vol C Tables 4.2.6.8 and 6.1.1.4'
N N 0.0311 0.0180 'International Tables Vol C Tables 4.2.6.8 and 6.1.1.4'
O O 0.0492 0.0322 'International Tables Vol C Tables 4.2.6.8 and 6.1.1.4'

loop_
_geom_angle_atom_site_label_1
_geom_angle_atom_site_label_2
_geom_angle_atom_site_label_3
_geom_angle
C2 C1 H1 120.8
C6 C1 H1 120.8
C6 C1 C2 118.38(14)
C5 N1 C9 124.55(12)
C8 N1 C5 111.21(11)
C8 N1 C9 123.91(12)
C10 O1 H1A 109.5
C1 C2 H2 119.6
C3 C2 C1 120.82(14)
C3 C2 H2 119.6
C2 C3 H3 119.4
C2 C3 C4 121.27(14)
C4 C3 H3 119.4
C6 C5 N1 109.53(12)
C4 C5 N1 127.80(13)
C4 C5 C6 122.67(13)
C6 C7 C12 111.31(12)
C6 C7 C8 102.01(11)
C6 C7 C10 116.05(12)
C8 C7 C12 106.44(11)
C8 C7 C10 112.59(12)
C10 C7 C12 108.01(11)
C1 C6 C5 119.91(13)
C1 C6 C7 131.38(13)
C5 C6 C7 108.62(12)
C12 C13 H13 117.9
C14 C13 H13 117.9
C14 C13 C12 124.27(16)
C7 C12 H12A 108.9
C7 C12 H12B 108.9
C13 C12 C7 113.23(12)
C13 C12 H12A 108.9
C13 C12 H12B 108.9
H12A C12 H12B 107.7
N1 C8 C7 108.42(11)
O2 C8 N1 124.98(13)
O2 C8 C7 126.51(12)
C13 C14 H14A 120.0
C13 C14 H14B 120.0
H14A C14 H14B 120.0
N1 C9 H9A 109.5
N1 C9 H9B 109.5
N1 C9 H9C 109.5
H9A C9 H9B 109.5
H9A C9 H9C 109.5
H9B C9 H9C 109.5
O1 C10 C7 111.64(12)
O1 C10 H10 108.5
O1 C10 C11 105.62(12)
C7 C10 H10 108.5
C11 C10 C7 113.95(12)
C11 C10 H10 108.5
F1 C11 C10 111.48(12)
F2 C11 F1 106.77(13)
F2 C11 F3 105.84(12)
F2 C11 C10 112.00(12)
F3 C11 F1 106.64(13)
F3 C11 C10 113.65(13)
C3 C4 H4 121.5
C5 C4 C3 116.95(13)
C5 C4 H4 121.5

loop_
_geom_bond_atom_site_label_1
_geom_bond_atom_site_label_2
_geom_bond_distance
F1 C11 1.3358(18)
C1 H1 0.9500
C1 C2 1.396(2)
C1 C6 1.381(2)
N1 C5 1.4113(18)
N1 C8 1.3544(18)
N1 C9 1.4535(18)
O1 H1A 0.8400
O1 C10 1.4079(17)
F2 C11 1.3345(18)
C2 H2 0.9500
C2 C3 1.385(2)
O2 C8 1.2294(18)
F3 C11 1.3355(19)
C3 H3 0.9500
C3 C4 1.394(2)
C5 C6 1.391(2)
C5 C4 1.379(2)
C7 C6 1.510(2)
C7 C12 1.559(2)
C7 C8 1.5359(19)
C7 C10 1.546(2)
C13 H13 0.9500
C13 C12 1.504(2)
C13 C14 1.307(3)
C12 H12A 0.9900
C12 H12B 0.9900
C14 H14A 0.9500
C14 H14B 0.9500
C9 H9A 0.9800
C9 H9B 0.9800
C9 H9C 0.9800
C10 H10 1.0000
C10 C11 1.522(2)
C4 H4 0.9500

loop_
_geom_torsion_atom_site_label_1
_geom_torsion_atom_site_label_2
_geom_torsion_atom_site_label_3
_geom_torsion_atom_site_label_4
_geom_torsion
C1 C2 C3 C4 0.3(2)
N1 C5 C6 C1 -178.14(13)
N1 C5 C6 C7 -1.26(16)
N1 C5 C4 C3 178.71(13)
O1 C10 C11 F1 -173.05(12)
O1 C10 C11 F2 67.38(16)
O1 C10 C11 F3 -52.51(16)
C2 C1 C6 C5 -1.2(2)
C2 C1 C6 C7 -177.25(15)
C2 C3 C4 C5 0.0(2)
C5 N1 C8 O2 -178.96(14)
C5 N1 C8 C7 4.14(16)
C7 C10 C11 F1 -50.16(17)
C7 C10 C11 F2 -169.73(12)
C7 C10 C11 F3 70.38(16)
C6 C1 C2 C3 0.3(2)
C6 C5 C4 C3 -0.9(2)
C6 C7 C12 C13 59.64(16)
C6 C7 C8 N1 -4.56(15)
C6 C7 C8 O2 178.59(14)
C6 C7 C10 O1 67.66(15)
C6 C7 C10 C11 -51.88(17)
C12 C7 C6 C1 66.7(2)
C12 C7 C6 C5 -109.73(13)
C12 C7 C8 N1 112.19(13)
C12 C7 C8 O2 -64.65(18)
C12 C7 C10 O1 -58.09(15)
C12 C7 C10 C11 -177.64(12)
C8 N1 C5 C6 -1.88(16)
C8 N1 C5 C4 178.45(14)
C8 C7 C6 C1 179.83(15)
C8 C7 C6 C5 3.44(15)
C8 C7 C12 C13 -50.72(16)
C8 C7 C10 O1 -175.33(11)
C8 C7 C10 C11 65.12(16)
C14 C13 C12 C7 -106.61(18)
C9 N1 C5 C6 171.85(13)
C9 N1 C5 C4 -7.8(2)
C9 N1 C8 O2 7.3(2)
C9 N1 C8 C7 -169.64(13)
C10 C7 C6 C1 -57.4(2)
C10 C7 C6 C5 126.20(13)
C10 C7 C12 C13 -171.86(13)
C10 C7 C8 N1 -129.64(13)
C10 C7 C8 O2 53.51(19)
C4 C5 C6 C1 1.6(2)
C4 C5 C6 C7 178.43(13)
